data_4022958
loop_
_publ_author_name
'Chien-Tien Chen'
'Sampada Bettigeri'
'Shiue-Shien Weng'
'Vijay D. Pawar'
'Ya-Hui Lin'
'Cheng-Yuan Liu'
'Way-Zen Lee'

_publ_section_title
;
 Asymmetric Aerobic Oxidation of \a-Hydroxy Acid Derivatives
 by C~4~-Symmetric, Vanadate-Centered, Tetrakisvanadyl(V) Clusters
 Derived from N-Salicylidene-\a-aminocarboxylates
;
_journal_name_full 'Journal of Organic Chemistry'
_journal_page_first 8175
_journal_page_last 8185
_journal_paper_doi 10.1021/jo070575f
_journal_volume 72
_journal_year 2007
_chemical_absolute_configuration unk
_chemical_formula_moiety 'C22 H36 N O6 V'
_chemical_formula_sum 'C22 H36 N O6 V'
_chemical_formula_weight 461.46
_chemical_name_systematic
;
 ?
;
_space_group_IT_number 5
_symmetry_cell_setting monoclinic
_symmetry_space_group_name_Hall 'C 2y'
_symmetry_space_group_name_H-M 'C 1 2 1'
_atom_sites_solution_hydrogens geom
_atom_sites_solution_primary direct
_atom_sites_solution_secondary difmap
_audit_creation_method SHELXL-97
_cell_angle_alpha 90.000(2)
_cell_angle_beta 104.904(2)
_cell_angle_gamma 90.000(2)
_cell_formula_units_Z 4
_cell_length_a 32.0650(3)
_cell_length_b 6.5700(5)
_cell_length_c 12.4110(8)
_cell_measurement_reflns_used 16303
_cell_measurement_temperature 200(2)
_cell_measurement_theta_max 25.35
_cell_measurement_theta_min 2.037
_cell_volume 2526.6(3)
_computing_cell_refinement 'HKL Scalepack (Otwinowski & Minor 1997)'
_computing_data_collection 'Collect (Nonius BV, 1997-2000)'
_computing_data_reduction 'HKL Denzo and Scalepack '
_computing_molecular_graphics 'Ortep-3 for Windows (Farrugia, 1997)'
_computing_publication_material 'WinGX publication routines (Farrugia, 1999)'
_computing_structure_refinement 'SHELXL-97 (Sheldrick, 1997)'
_computing_structure_solution 'SHELXS-86 (Sheldrick, 1986)'
_diffrn_ambient_temperature 200(2)
_diffrn_detector_area_resol_mean 9
_diffrn_measured_fraction_theta_full 0.992
_diffrn_measured_fraction_theta_max 0.992
_diffrn_measurement_device_type KappaCCD
_diffrn_measurement_method 'CCD rotation images, thick slices'
_diffrn_radiation_monochromator graphite
_diffrn_radiation_source 'fine-focus sealed tube'
_diffrn_radiation_type MoK\a
_diffrn_radiation_wavelength 0.71073
_diffrn_reflns_av_R_equivalents 0.1195
_diffrn_reflns_av_sigmaI/netI 0.1023
_diffrn_reflns_limit_h_max 38
_diffrn_reflns_limit_h_min -38
_diffrn_reflns_limit_k_max 7
_diffrn_reflns_limit_k_min -7
_diffrn_reflns_limit_l_max 14
_diffrn_reflns_limit_l_min -14
_diffrn_reflns_number 17028
_diffrn_reflns_theta_full 25.45
_diffrn_reflns_theta_max 25.45
_diffrn_reflns_theta_min 2.40
_exptl_absorpt_coefficient_mu 0.426
_exptl_absorpt_correction_type none
_exptl_crystal_colour brown
_exptl_crystal_density_diffrn 1.213
_exptl_crystal_density_method 'not measured'
_exptl_crystal_description prism
_exptl_crystal_F_000 984
_exptl_crystal_size_max 0.34
_exptl_crystal_size_mid 0.12
_exptl_crystal_size_min 0.08
_refine_diff_density_max 0.433
_refine_diff_density_min -0.341
_refine_diff_density_rms 0.082
_refine_ls_abs_structure_details 'Flack H D (1983), Acta Cryst. A39, 876-881'
_refine_ls_abs_structure_Flack 0.00(4)
_refine_ls_extinction_method none
_refine_ls_goodness_of_fit_ref 1.012
_refine_ls_hydrogen_treatment fixed
_refine_ls_matrix_type full
_refine_ls_number_parameters 269
_refine_ls_number_reflns 4592
_refine_ls_number_restraints 1
_refine_ls_restrained_S_all 1.012
_refine_ls_R_factor_all 0.1089
_refine_ls_R_factor_gt 0.0664
_refine_ls_shift/su_max 0.095
_refine_ls_shift/su_mean 0.005
_refine_ls_structure_factor_coef Fsqd
_refine_ls_weighting_details 'calc w=1/[\s^2^(Fo^2^)+(0.0901P)^2^+3.0719P] where P=(Fo^2^+2Fc^2^)/3'
_refine_ls_weighting_scheme calc
_refine_ls_wR_factor_gt 0.1516
_refine_ls_wR_factor_ref 0.1804
_reflns_number_gt 3216
_reflns_number_total 4592
_reflns_threshold_expression >2sigma(I)
_cod_data_source_file jo070575f-File001_2.cif
_cod_data_source_block 6100(complex-4')
_cod_original_sg_symbol_H-M 'C 2'
_cod_database_code 4022958

loop_
_symmetry_equiv_pos_as_xyz
'x, y, z'
'-x, y, -z'
'x+1/2, y+1/2, z'
'-x+1/2, y+1/2, -z'

loop_
_atom_site_label
_atom_site_type_symbol
_atom_site_fract_x
_atom_site_fract_y
_atom_site_fract_z
_atom_site_U_iso_or_equiv
_atom_site_adp_type
_atom_site_occupancy
_atom_site_symmetry_multiplicity
_atom_site_calc_flag
_atom_site_refinement_flags
_atom_site_disorder_assembly
_atom_site_disorder_group
V1 V 0.07801(3) -0.08684(14) 0.22592(7) 0.0375(3) Uani 1 1 d . . .
O1 O 0.05838(12) -0.0026(6) 0.0701(3) 0.0405(9) Uani 1 1 d . . .
O2 O 0.04678(13) 0.2411(7) -0.0571(3) 0.0528(11) Uani 1 1 d . . .
O3 O 0.08689(11) -0.0430(6) 0.3773(3) 0.0428(11) Uani 1 1 d . A .
O4 O 0.12085(13) -0.2095(7) 0.2275(4) 0.0497(11) Uani 1 1 d . . .
O5 O 0.02012(13) 0.1314(7) 0.2282(3) 0.0503(11) Uani 1 1 d . . .
H5 H -0.0033 0.1245 0.1659 0.060 Uiso 1 1 calc R . .
O6 O 0.03910(12) -0.2856(6) 0.1988(3) 0.0449(10) Uani 1 1 d . . .
N1 N 0.10745(14) 0.1968(7) 0.2247(3) 0.0347(11) Uani 1 1 d . . .
C1 C 0.06441(17) 0.1773(9) 0.0354(5) 0.0393(14) Uani 1 1 d . . .
C2 C 0.09669(18) 0.3101(9) 0.1176(4) 0.0391(13) Uani 1 1 d . . .
H2 H 0.0830 0.4397 0.1275 0.047 Uiso 1 1 calc R . .
C3 C 0.1370(2) 0.3515(10) 0.0751(5) 0.0521(18) Uani 1 1 d . . .
H3 H 0.1587 0.4115 0.1373 0.062 Uiso 1 1 calc R . .
C4 C 0.1566(2) 0.1541(14) 0.0427(6) 0.076(2) Uani 1 1 d . . .
H4A H 0.1616 0.0599 0.1038 0.114 Uiso 1 1 calc R . .
H4B H 0.1834 0.1843 0.0255 0.114 Uiso 1 1 calc R . .
H4C H 0.1370 0.0949 -0.0214 0.114 Uiso 1 1 calc R . .
C5 C 0.1285(2) 0.5048(14) -0.0184(6) 0.073(2) Uani 1 1 d . . .
H5A H 0.1164 0.6261 0.0045 0.110 Uiso 1 1 calc R . .
H5B H 0.1085 0.4485 -0.0828 0.110 Uiso 1 1 calc R . .
H5C H 0.1551 0.5374 -0.0366 0.110 Uiso 1 1 calc R . .
C6 C 0.13383(17) 0.2756(10) 0.3109(5) 0.0404(14) Uani 1 1 d . . .
H6 H 0.1460 0.4007 0.3016 0.048 Uiso 1 1 calc R . .
C7 C 0.14594(17) 0.1853(10) 0.4204(4) 0.0391(13) Uani 1 1 d . A .
C8 C 0.18228(18) 0.2672(10) 0.4996(5) 0.0461(15) Uani 1 1 d . . .
H8 H 0.1985 0.3692 0.4778 0.055 Uiso 1 1 calc R . .
C9 C 0.19368(19) 0.1984(11) 0.6068(5) 0.0479(16) Uani 1 1 d . A .
C10 C 0.2332(2) 0.2837(13) 0.6934(5) 0.059(2) Uani 1 1 d . . .
C11 C 0.2604(6) 0.415(4) 0.6428(16) 0.114(6) Uiso 0.560(17) 1 d P A 1
H11A H 0.2689 0.3412 0.5852 0.171 Uiso 0.560(17) 1 calc PR A 1
H11B H 0.2856 0.4559 0.6989 0.171 Uiso 0.560(17) 1 calc PR A 1
H11C H 0.2443 0.5336 0.6112 0.171 Uiso 0.560(17) 1 calc PR A 1
C12 C 0.2631(5) 0.109(2) 0.7361(14) 0.082(6) Uiso 0.560(17) 1 d P A 1
H12A H 0.2702 0.0418 0.6745 0.123 Uiso 0.560(17) 1 calc PR A 1
H12B H 0.2492 0.0151 0.7747 0.123 Uiso 0.560(17) 1 calc PR A 1
H12C H 0.2890 0.1599 0.7862 0.123 Uiso 0.560(17) 1 calc PR A 1
C13 C 0.2202(6) 0.404(4) 0.7788(16) 0.108(6) Uiso 0.560(17) 1 d P A 1
H13A H 0.2015 0.3243 0.8112 0.162 Uiso 0.560(17) 1 calc PR A 1
H13B H 0.2053 0.5242 0.7454 0.162 Uiso 0.560(17) 1 calc PR A 1
H13C H 0.2454 0.4422 0.8359 0.162 Uiso 0.560(17) 1 calc PR A 1
C11A C 0.2412(6) 0.513(3) 0.6701(15) 0.069(6) Uiso 0.440(17) 1 d P A 2
H11D H 0.2466 0.5252 0.5978 0.104 Uiso 0.440(17) 1 calc PR A 2
H11E H 0.2658 0.5617 0.7258 0.104 Uiso 0.440(17) 1 calc PR A 2
H11F H 0.2162 0.5912 0.6724 0.104 Uiso 0.440(17) 1 calc PR A 2
C12A C 0.2724(8) 0.193(5) 0.654(2) 0.115(10) Uiso 0.440(17) 1 d P A 2
H12D H 0.2684 0.2198 0.5761 0.173 Uiso 0.440(17) 1 calc PR A 2
H12E H 0.2739 0.0489 0.6669 0.173 Uiso 0.440(17) 1 calc PR A 2
H12F H 0.2987 0.2557 0.6957 0.173 Uiso 0.440(17) 1 calc PR A 2
C13A C 0.2261(8) 0.283(5) 0.807(2) 0.114(9) Uiso 0.440(17) 1 d P A 2
H13D H 0.2511 0.3372 0.8591 0.171 Uiso 0.440(17) 1 calc PR A 2
H13E H 0.2211 0.1465 0.8277 0.171 Uiso 0.440(17) 1 calc PR A 2
H13F H 0.2015 0.3660 0.8075 0.171 Uiso 0.440(17) 1 calc PR A 2
C14 C 0.16714(18) 0.0531(10) 0.6366(4) 0.0452(15) Uani 1 1 d . . .
H14 H 0.1744 0.0094 0.7104 0.054 Uiso 1 1 calc R A .
C15 C 0.13061(17) -0.0322(9) 0.5649(4) 0.0418(16) Uani 1 1 d . A .
C16 C 0.1018(2) -0.1833(11) 0.6050(5) 0.0521(17) Uani 1 1 d . . .
C17 C 0.1166(2) -0.2241(16) 0.7305(6) 0.083(3) Uani 1 1 d . A .
H17A H 0.1171 -0.0984 0.7703 0.125 Uiso 1 1 calc R . .
H17B H 0.1450 -0.2823 0.7484 0.125 Uiso 1 1 calc R . .
H17C H 0.0970 -0.3170 0.7514 0.125 Uiso 1 1 calc R . .
C18 C 0.1007(3) -0.3843(13) 0.5446(7) 0.082(2) Uani 1 1 d . A .
H18A H 0.0824 -0.4781 0.5703 0.123 Uiso 1 1 calc R . .
H18B H 0.1294 -0.4390 0.5592 0.123 Uiso 1 1 calc R . .
H18C H 0.0896 -0.3631 0.4659 0.123 Uiso 1 1 calc R . .
C19 C 0.05593(19) -0.0944(17) 0.5840(6) 0.084(3) Uani 1 1 d . A .
H19A H 0.0571 0.0334 0.6222 0.126 Uiso 1 1 calc R . .
H19B H 0.0379 -0.1874 0.6112 0.126 Uiso 1 1 calc R . .
H19C H 0.0442 -0.0737 0.5055 0.126 Uiso 1 1 calc R . .
C20 C 0.12155(16) 0.0332(9) 0.4525(4) 0.0357(13) Uani 1 1 d . . .
C21 C 0.0161(2) 0.2713(10) 0.3111(5) 0.0530(16) Uani 1 1 d . . .
H21A H -0.0113 0.3385 0.2883 0.080 Uiso 1 1 calc R . .
H21B H 0.0388 0.3704 0.3215 0.080 Uiso 1 1 calc R . .
H21C H 0.0182 0.2002 0.3798 0.080 Uiso 1 1 calc R . .
C22 C -0.00628(19) -0.2888(11) 0.1477(6) 0.0573(17) Uani 1 1 d . . .
H22A H -0.0169 -0.4256 0.1474 0.086 Uiso 1 1 calc R . .
H22B H -0.0116 -0.2401 0.0724 0.086 Uiso 1 1 calc R . .
H22C H -0.0208 -0.2028 0.1889 0.086 Uiso 1 1 calc R . .

loop_
_atom_site_aniso_label
_atom_site_aniso_U_11
_atom_site_aniso_U_22
_atom_site_aniso_U_33
_atom_site_aniso_U_23
_atom_site_aniso_U_13
_atom_site_aniso_U_12
V1 0.0373(5) 0.0372(5) 0.0326(5) 0.0046(5) -0.0007(4) -0.0041(5)
O1 0.047(2) 0.039(2) 0.0300(19) 0.0005(17) -0.0001(17) -0.0045(18)
O2 0.056(3) 0.054(3) 0.035(2) 0.014(2) -0.013(2) -0.007(2)
O3 0.039(2) 0.053(3) 0.0308(18) 0.0080(17) -0.0014(16) -0.0086(19)
O4 0.044(2) 0.048(3) 0.053(3) 0.010(2) 0.006(2) 0.008(2)
O5 0.042(2) 0.059(3) 0.041(2) -0.003(2) -0.0056(19) 0.003(2)
O6 0.039(2) 0.045(2) 0.043(2) 0.0069(19) -0.0034(19) -0.007(2)
N1 0.030(2) 0.041(3) 0.028(2) 0.002(2) -0.002(2) -0.006(2)
C1 0.032(3) 0.042(4) 0.040(3) 0.003(3) 0.001(3) 0.000(3)
C2 0.041(3) 0.037(3) 0.032(3) 0.005(2) -0.005(2) -0.002(3)
C3 0.052(4) 0.065(5) 0.035(3) 0.004(3) 0.003(3) -0.019(3)
C4 0.052(4) 0.116(7) 0.062(5) 0.011(5) 0.020(4) 0.004(5)
C5 0.079(5) 0.083(5) 0.054(4) 0.021(4) 0.010(4) -0.021(4)
C6 0.035(3) 0.049(4) 0.037(3) -0.001(3) 0.009(3) -0.011(3)
C7 0.033(3) 0.048(3) 0.032(3) -0.003(3) 0.000(2) 0.002(3)
C8 0.039(3) 0.062(4) 0.032(3) -0.001(3) 0.000(3) -0.008(3)
C9 0.040(3) 0.065(4) 0.033(3) -0.007(3) -0.002(3) -0.002(3)
C10 0.036(3) 0.093(6) 0.039(3) 0.001(4) -0.007(3) 0.002(4)
C14 0.038(3) 0.069(4) 0.024(3) 0.001(3) -0.001(3) 0.012(3)
C15 0.036(3) 0.059(5) 0.030(3) 0.007(3) 0.006(2) 0.011(3)
C16 0.046(4) 0.068(4) 0.036(3) 0.019(3) -0.001(3) 0.006(3)
C17 0.058(4) 0.131(8) 0.051(4) 0.044(5) -0.003(3) -0.007(5)
C18 0.092(6) 0.078(6) 0.076(5) 0.024(5) 0.022(5) -0.010(5)
C19 0.041(3) 0.137(7) 0.077(5) 0.048(6) 0.020(3) 0.011(6)
C20 0.022(3) 0.055(4) 0.026(3) 0.001(3) -0.001(2) -0.001(3)
C21 0.059(4) 0.049(4) 0.046(4) 0.006(3) 0.004(3) 0.003(3)
C22 0.045(4) 0.060(4) 0.060(4) 0.008(3) -0.001(3) -0.010(3)

loop_
_atom_type_symbol
_atom_type_description
_atom_type_scat_dispersion_real
_atom_type_scat_dispersion_imag
_atom_type_scat_source
C C 0.0033 0.0016 'International Tables Vol C Tables 4.2.6.8 and 6.1.1.4'
H H 0.0000 0.0000 'International Tables Vol C Tables 4.2.6.8 and 6.1.1.4'
N N 0.0061 0.0033 'International Tables Vol C Tables 4.2.6.8 and 6.1.1.4'
O O 0.0106 0.0060 'International Tables Vol C Tables 4.2.6.8 and 6.1.1.4'
V V 0.3005 0.5294 'International Tables Vol C Tables 4.2.6.8 and 6.1.1.4'

loop_
_geom_angle_atom_site_label_1
_geom_angle_atom_site_label_2
_geom_angle_atom_site_label_3
_geom_angle
O4 V1 O6 101.1(2)
O4 V1 O3 99.2(2)
O6 V1 O3 102.93(17)
O4 V1 O1 102.33(19)
O6 V1 O1 89.38(17)
O3 V1 O1 152.62(17)
O4 V1 N1 93.5(2)
O6 V1 N1 161.76(17)
O3 V1 N1 85.22(16)
O1 V1 N1 76.78(17)
O4 V1 O5 172.8(2)
O6 V1 O5 86.12(18)
O3 V1 O5 78.98(16)
O1 V1 O5 77.55(15)
N1 V1 O5 79.39(16)
C1 O1 V1 123.6(4)
C20 O3 V1 130.1(3)
C21 O5 V1 128.8(4)
C21 O5 H5 115.6
V1 O5 H5 115.6
C22 O6 V1 132.8(4)
C6 N1 C2 119.5(5)
C6 N1 V1 123.6(4)
C2 N1 V1 116.9(3)
O2 C1 O1 123.9(5)
O2 C1 C2 120.3(5)
O1 C1 C2 115.8(5)
N1 C2 C1 105.9(4)
N1 C2 C3 111.9(4)
C1 C2 C3 110.9(5)
N1 C2 H2 109.4
C1 C2 H2 109.4
C3 C2 H2 109.4
C5 C3 C2 112.3(6)
C5 C3 C4 111.6(6)
C2 C3 C4 112.0(5)
C5 C3 H3 106.9
C2 C3 H3 106.9
C4 C3 H3 106.9
C3 C4 H4A 109.5
C3 C4 H4B 109.5
H4A C4 H4B 109.5
C3 C4 H4C 109.5
H4A C4 H4C 109.5
H4B C4 H4C 109.5
C3 C5 H5A 109.5
C3 C5 H5B 109.5
H5A C5 H5B 109.5
C3 C5 H5C 109.5
H5A C5 H5C 109.5
H5B C5 H5C 109.5
N1 C6 C7 125.2(5)
N1 C6 H6 117.4
C7 C6 H6 117.4
C20 C7 C8 119.7(5)
C20 C7 C6 122.1(5)
C8 C7 C6 118.0(5)
C9 C8 C7 121.0(6)
C9 C8 H8 119.5
C7 C8 H8 119.5
C8 C9 C14 117.3(5)
C8 C9 C10 121.8(6)
C14 C9 C10 120.9(5)
C13 C10 C11 107.5(13)
C13 C10 C12 115.5(12)
C11 C10 C12 101.7(11)
C13 C10 C13A 34.2(13)
C11 C10 C13A 131.0(15)
C12 C10 C13A 84.5(14)
C13 C10 C9 111.4(9)
C11 C10 C9 112.6(9)
C12 C10 C9 107.8(8)
C13A C10 C9 111.2(12)
C13 C10 C11A 72.9(12)
C11 C10 C11A 38.4(10)
C12 C10 C11A 132.7(11)
C13A C10 C11A 104.5(15)
C9 C10 C11A 111.4(9)
C13 C10 C12A 145.5(13)
C11 C10 C12A 59.0(12)
C12 C10 C12A 48.2(11)
C13A C10 C12A 128.5(15)
C9 C10 C12A 103.0(11)
C11A C10 C12A 97.1(13)
C10 C11 H11A 109.4
C10 C11 H11B 109.5
H11A C11 H11B 109.5
C10 C11 H11C 109.6
H11A C11 H11C 109.5
H11B C11 H11C 109.5
C10 C12 H12A 109.5
C10 C12 H12B 109.4
H12A C12 H12B 109.5
C10 C12 H12C 109.5
H12A C12 H12C 109.5
H12B C12 H12C 109.5
C10 C13 H13A 109.5
C10 C13 H13B 109.4
H13A C13 H13B 109.5
C10 C13 H13C 109.5
H13A C13 H13C 109.5
H13B C13 H13C 109.5
C10 C11A H11D 109.4
C10 C11A H11E 109.5
H11D C11A H11E 109.5
C10 C11A H11F 109.5
H11D C11A H11F 109.5
H11E C11A H11F 109.5
C10 C12A H12D 109.5
C10 C12A H12E 109.4
H12D C12A H12E 109.5
C10 C12A H12F 109.5
H12D C12A H12F 109.5
H12E C12A H12F 109.5
C10 C13A H13D 109.5
C10 C13A H13E 109.5
H13D C13A H13E 109.5
C10 C13A H13F 109.4
H13D C13A H13F 109.5
H13E C13A H13F 109.5
C15 C14 C9 125.3(5)
C15 C14 H14 117.4
C9 C14 H14 117.4
C14 C15 C20 115.6(5)
C14 C15 C16 122.3(5)
C20 C15 C16 122.1(5)
C18 C16 C15 110.2(5)
C18 C16 C17 108.3(6)
C15 C16 C17 113.0(5)
C18 C16 C19 110.3(7)
C15 C16 C19 109.2(5)
C17 C16 C19 105.7(6)
C16 C17 H17A 109.5
C16 C17 H17B 109.5
H17A C17 H17B 109.5
C16 C17 H17C 109.5
H17A C17 H17C 109.5
H17B C17 H17C 109.5
C16 C18 H18A 109.5
C16 C18 H18B 109.5
H18A C18 H18B 109.5
C16 C18 H18C 109.5
H18A C18 H18C 109.5
H18B C18 H18C 109.5
C16 C19 H19A 109.5
C16 C19 H19B 109.5
H19A C19 H19B 109.5
C16 C19 H19C 109.5
H19A C19 H19C 109.5
H19B C19 H19C 109.5
O3 C20 C7 119.5(5)
O3 C20 C15 119.5(5)
C7 C20 C15 120.8(5)
O5 C21 H21A 109.5
O5 C21 H21B 109.5
H21A C21 H21B 109.5
O5 C21 H21C 109.5
H21A C21 H21C 109.5
H21B C21 H21C 109.5
O6 C22 H22A 109.5
O6 C22 H22B 109.5
H22A C22 H22B 109.5
O6 C22 H22C 109.5
H22A C22 H22C 109.5
H22B C22 H22C 109.5

loop_
_geom_bond_atom_site_label_1
_geom_bond_atom_site_label_2
_geom_bond_distance
V1 O4 1.588(4)
V1 O6 1.777(4)
V1 O3 1.849(4)
V1 O1 1.953(4)
V1 N1 2.091(5)
V1 O5 2.351(4)
O1 C1 1.290(7)
O2 C1 1.216(7)
O3 C20 1.350(6)
O5 C21 1.410(7)
O5 H5 0.9300
O6 C22 1.430(7)
N1 C6 1.289(7)
N1 C2 1.485(7)
C1 C2 1.527(8)
C2 C3 1.541(8)
C2 H2 0.9800
C3 C5 1.508(9)
C3 C4 1.539(10)
C3 H3 0.9800
C4 H4A 0.9600
C4 H4B 0.9600
C4 H4C 0.9600
C5 H5A 0.9600
C5 H5B 0.9600
C5 H5C 0.9600
C6 C7 1.442(8)
C6 H6 0.9300
C7 C20 1.389(8)
C7 C8 1.422(8)
C8 C9 1.363(8)
C8 H8 0.9300
C9 C14 1.391(9)
C9 C10 1.541(8)
C10 C13 1.47(2)
C10 C11 1.48(2)
C10 C12 1.499(16)
C10 C13A 1.48(3)
C10 C11A 1.57(2)
C10 C12A 1.58(3)
C11 H11A 0.9600
C11 H11B 0.9600
C11 H11C 0.9600
C12 H12A 0.9600
C12 H12B 0.9600
C12 H12C 0.9600
C13 H13A 0.9600
C13 H13B 0.9600
C13 H13C 0.9600
C11A H11D 0.9600
C11A H11E 0.9600
C11A H11F 0.9600
C12A H12D 0.9600
C12A H12E 0.9600
C12A H12F 0.9600
C13A H13D 0.9600
C13A H13E 0.9600
C13A H13F 0.9600
C14 C15 1.393(8)
C14 H14 0.9300
C15 C20 1.417(7)
C15 C16 1.524(9)
C16 C18 1.514(10)
C16 C17 1.530(8)
C16 C19 1.542(9)
C17 H17A 0.9600
C17 H17B 0.9600
C17 H17C 0.9600
C18 H18A 0.9600
C18 H18B 0.9600
C18 H18C 0.9600
C19 H19A 0.9600
C19 H19B 0.9600
C19 H19C 0.9600
C21 H21A 0.9600
C21 H21B 0.9600
C21 H21C 0.9600
C22 H22A 0.9600
C22 H22B 0.9600
C22 H22C 0.9600
